data_4128027
loop_
_publ_author_name
'Konishi, Akihito'
'Horii, Koki'
'Shiomi, Daisuke'
'Sato, Kazunobu'
'Takui, Takeji'
'Yasuda, Makoto'

_publ_section_title
;
 Open-Shell and Antiaromatic Character Induced by the Highly Symmetric
 Geometry of the Planar Heptalene Structure: Synthesis and
 Characterization of a Nonalternant Isomer of Bisanthene.
;
_journal_issue 26
_journal_name_full 'Journal of the American Chemical Society'
_journal_page_first 10165
_journal_page_last 10170
_journal_paper_doi 10.1021/jacs.9b04080
_journal_volume 141
_journal_year 2019
_chemical_formula_moiety 'C46 H36 O2'
_chemical_formula_sum 'C46 H36 O2'
_chemical_formula_weight 620.79
_space_group_crystal_system triclinic
_space_group_IT_number 2
_space_group_name_Hall '-P 1'
_space_group_name_H-M_alt 'P -1'
_symmetry_space_group_name_Hall '-P 1'
_symmetry_space_group_name_H-M 'P -1'
_atom_sites_solution_hydrogens geom
_atom_sites_solution_primary direct
_atom_sites_solution_secondary difmap
_cell_angle_alpha 93.309(3)
_cell_angle_beta 91.851(2)
_cell_angle_gamma 91.515(2)
_cell_formula_units_Z 2
_cell_length_a 8.3096(2)
_cell_length_b 13.4671(5)
_cell_length_c 13.8293(4)
_cell_measurement_reflns_used 12140
_cell_measurement_temperature 123
_cell_measurement_theta_max 73.22
_cell_measurement_theta_min 4.42
_cell_volume 1543.58(8)
_computing_cell_refinement 'CrysAlisPro 1.171.39.31d (Rigaku OD, 2017)'
_computing_data_collection 'CrysAlisPro 1.171.39.31d (Rigaku OD, 2017)'
_computing_data_reduction 'CrysAlisPro 1.171.39.31d (Rigaku OD, 2017)'
_computing_molecular_graphics 'CrystalStructure 4.2.5'
_computing_publication_material 'CrystalStructure 4.2.5 (Rigaku, 2017)'
_computing_structure_refinement 'SHELXL97 (Sheldrick, 2008)'
_computing_structure_solution 'SIR92 (Altomare, et al., 1994)'
_diffrn_ambient_temperature 123
_diffrn_detector_area_resol_mean 5.811
_diffrn_measured_fraction_theta_full 0.989
_diffrn_measured_fraction_theta_max 0.989
_diffrn_measurement_device_type 'Rigaku XtaLAB P200'
_diffrn_measurement_method \w
_diffrn_radiation_type 'Cu K\a'
_diffrn_radiation_wavelength 1.54187
_diffrn_reflns_av_R_equivalents 0.0478
_diffrn_reflns_Laue_measured_fraction_full 0.000
_diffrn_reflns_Laue_measured_fraction_max 0.000
_diffrn_reflns_limit_h_max 9
_diffrn_reflns_limit_h_min -10
_diffrn_reflns_limit_k_max 16
_diffrn_reflns_limit_k_min -16
_diffrn_reflns_limit_l_max 17
_diffrn_reflns_limit_l_min -17
_diffrn_reflns_number 26778
_diffrn_reflns_point_group_measured_fraction_full 0.000
_diffrn_reflns_point_group_measured_fraction_max 0.000
_diffrn_reflns_theta_full 74.250
_diffrn_reflns_theta_max 74.250
_diffrn_reflns_theta_min 3.289
_diffrn_standards_number 0
_exptl_absorpt_coefficient_mu 0.618
_exptl_absorpt_correction_T_max 0.918
_exptl_absorpt_correction_T_min 0.803
_exptl_absorpt_correction_type multi-scan
_exptl_absorpt_process_details
;
CrysAlisPro 1.171.39.31d (Rigaku Oxford Diffraction, 2017)
Empirical absorption correction using spherical harmonics,
 implemented in SCALE3 ABSPACK scaling algorithm.
;
_exptl_crystal_colour metalliclightyell
_exptl_crystal_density_diffrn 1.336
_exptl_crystal_density_method 'not measured'
_exptl_crystal_description block
_exptl_crystal_F_000 656.00
_exptl_crystal_size_max 0.229
_exptl_crystal_size_mid 0.172
_exptl_crystal_size_min 0.138
_refine_diff_density_max 0.65
_refine_diff_density_min -0.29
_refine_ls_extinction_method none
_refine_ls_goodness_of_fit_ref 1.058
_refine_ls_hydrogen_treatment constr
_refine_ls_number_parameters 435
_refine_ls_number_reflns 6226
_refine_ls_number_restraints 0
_refine_ls_R_factor_all 0.0503
_refine_ls_R_factor_gt 0.0458
_refine_ls_shift/su_max 0.000
_refine_ls_structure_factor_coef Fsqd
_refine_ls_weighting_details 'w = 1/[\s^2^(Fo^2^)+(0.0643P)^2^+0.5445P] where P=(Fo^2^+2Fc^2^)/3'
_refine_ls_weighting_scheme calc
_refine_ls_wR_factor_gt 0.1239
_refine_ls_wR_factor_ref 0.1284
_reflns_number_gt 5533
_reflns_number_total 6226
_reflns_threshold_expression F^2^>2.0\s(F^2^)
_cod_data_source_file ja9b04080_si_004.cif
_cod_data_source_block xcalibur
_cod_depositor_comments
;
The following automatic conversions were performed:
data name '_atom_site_symetry_multiplicity' replaced with
'_atom_site_symmetry_multiplicity' as specified in the replacement
file
'/home/data/users/saulius/crontab/automatic-downloads/current/ACS/lib/lists/replacement-tags.lst'.

Automatic conversion script
Id: cif_correct_tags 4968 2017-02-21 14:55:21Z antanas 
;
_cod_database_code 4128027

loop_
_space_group_symop_id
_space_group_symop_operation_xyz
1 +X,+Y,+Z
2 -X,-Y,-Z

loop_
_atom_site_label
_atom_site_type_symbol
_atom_site_fract_x
_atom_site_fract_y
_atom_site_fract_z
_atom_site_U_iso_or_equiv
_atom_site_adp_type
_atom_site_occupancy
_atom_site_symmetry_multiplicity
_atom_site_calc_flag
_atom_site_refinement_flags
O1 O 0.52996(12) 0.42727(8) 0.17892(7) 0.0271(2) Uani 1 1 d .
H1A H 0.4535 0.4430 0.2145 0.032 Uiso 1 1 calc R
O2 O 0.47272(12) 0.27955(8) 0.76059(7) 0.0273(2) Uani 1 1 d .
H2A H 0.4087 0.3202 0.7378 0.033 Uiso 1 1 calc R
C1 C 0.82773(16) 0.60941(10) 0.44491(10) 0.0261(3) Uani 1 1 d .
H1 H 0.8655 0.6629 0.4883 0.031 Uiso 1 1 calc R
C2 C 0.83731(17) 0.61514(10) 0.34491(10) 0.0274(3) Uani 1 1 d .
H2 H 0.8828 0.6730 0.3191 0.033 Uiso 1 1 calc R
C3 C 0.78046(16) 0.53650(10) 0.28327(10) 0.0253(3) Uani 1 1 d .
H3 H 0.7900 0.5417 0.2155 0.030 Uiso 1 1 calc R
C4 C 0.70895(15) 0.44889(10) 0.31610(10) 0.0225(3) Uani 1 1 d .
C5 C 0.64739(16) 0.37481(10) 0.23376(9) 0.0230(3) Uani 1 1 d .
C6 C 0.55905(15) 0.27818(10) 0.25688(9) 0.0230(3) Uani 1 1 d .
C7 C 0.51213(17) 0.21774(11) 0.17357(10) 0.0275(3) Uani 1 1 d .
H7 H 0.5440 0.2379 0.1122 0.033 Uiso 1 1 calc R
C8 C 0.42176(17) 0.13038(11) 0.17720(10) 0.0290(3) Uani 1 1 d .
H8 H 0.3950 0.0914 0.1192 0.035 Uiso 1 1 calc R
C9 C 0.36986(17) 0.09940(10) 0.26578(10) 0.0263(3) Uani 1 1 d .
H9 H 0.3051 0.0406 0.2693 0.032 Uiso 1 1 calc R
C10 C 0.41615(16) 0.15741(10) 0.34832(10) 0.0234(3) Uani 1 1 d .
C11 C 0.51172(15) 0.24602(10) 0.34642(9) 0.0222(3) Uani 1 1 d .
C12 C 0.55301(15) 0.28087(10) 0.44777(9) 0.0212(3) Uani 1 1 d .
C13 C 0.48420(15) 0.20573(10) 0.50992(10) 0.0218(3) Uani 1 1 d .
C14 C 0.39388(16) 0.13484(10) 0.44886(10) 0.0230(3) Uani 1 1 d .
C15 C 0.31203(16) 0.05447(10) 0.48361(10) 0.0260(3) Uani 1 1 d .
H15 H 0.2481 0.0101 0.4414 0.031 Uiso 1 1 calc R
C16 C 0.32625(17) 0.04052(11) 0.58229(10) 0.0273(3) Uani 1 1 d .
H16 H 0.2725 -0.0145 0.6084 0.033 Uiso 1 1 calc R
C17 C 0.41880(16) 0.10681(10) 0.64264(10) 0.0253(3) Uani 1 1 d .
H17 H 0.4283 0.0951 0.7096 0.030 Uiso 1 1 calc R
C18 C 0.49931(15) 0.19069(10) 0.60897(10) 0.0228(3) Uani 1 1 d .
C19 C 0.59111(16) 0.25404(10) 0.68985(9) 0.0231(3) Uani 1 1 d .
C20 C 0.67078(15) 0.35379(10) 0.66762(9) 0.0228(3) Uani 1 1 d .
C21 C 0.73946(16) 0.40640(10) 0.75094(10) 0.0258(3) Uani 1 1 d .
H21 H 0.7376 0.3757 0.8110 0.031 Uiso 1 1 calc R
C22 C 0.80925(17) 0.50057(11) 0.74892(10) 0.0266(3) Uani 1 1 d .
H22 H 0.8536 0.5333 0.8068 0.032 Uiso 1 1 calc R
C23 C 0.81446(16) 0.54739(10) 0.66180(10) 0.0257(3) Uani 1 1 d .
H23 H 0.8594 0.6128 0.6594 0.031 Uiso 1 1 calc R
C24 C 0.75231(15) 0.49600(10) 0.57887(10) 0.0233(3) Uani 1 1 d .
C25 C 0.67906(15) 0.39972(10) 0.57972(9) 0.0217(3) Uani 1 1 d .
C26 C 0.63633(15) 0.36559(10) 0.47830(9) 0.0214(3) Uani 1 1 d .
C27 C 0.69805(15) 0.44329(10) 0.41653(9) 0.0219(3) Uani 1 1 d .
C28 C 0.76154(16) 0.52354(10) 0.47885(10) 0.0233(3) Uani 1 1 d .
C29 C 0.78967(16) 0.34986(10) 0.16693(9) 0.0226(3) Uani 1 1 d .
C30 C 0.90825(16) 0.28557(10) 0.20098(10) 0.0238(3) Uani 1 1 d .
C31 C 1.03836(17) 0.26091(10) 0.14397(10) 0.0265(3) Uani 1 1 d .
H31 H 1.1168 0.2178 0.1682 0.032 Uiso 1 1 calc R
C32 C 1.05705(17) 0.29725(11) 0.05285(10) 0.0275(3) Uani 1 1 d .
C33 C 0.94097(17) 0.36071(11) 0.02073(10) 0.0271(3) Uani 1 1 d .
H33 H 0.9524 0.3868 -0.0411 0.033 Uiso 1 1 calc R
C34 C 0.80777(16) 0.38853(10) 0.07443(10) 0.0252(3) Uani 1 1 d .
C35 C 0.90279(17) 0.23909(11) 0.29829(10) 0.0273(3) Uani 1 1 d .
H35A H 1.0103 0.2168 0.3165 0.033 Uiso 1 1 calc R
H35B H 0.8267 0.1820 0.2936 0.033 Uiso 1 1 calc R
H35C H 0.8679 0.2885 0.3475 0.033 Uiso 1 1 calc R
C36 C 1.19899(19) 0.27096(13) -0.00770(12) 0.0357(3) Uani 1 1 d .
H36A H 1.2279 0.2021 0.0019 0.043 Uiso 1 1 calc R
H36B H 1.2907 0.3157 0.0119 0.043 Uiso 1 1 calc R
H36C H 1.1707 0.2781 -0.0762 0.043 Uiso 1 1 calc R
C37 C 0.69465(18) 0.45791(12) 0.02503(10) 0.0308(3) Uani 1 1 d .
H37A H 0.6718 0.5142 0.0701 0.037 Uiso 1 1 calc R
H37B H 0.5938 0.4218 0.0054 0.037 Uiso 1 1 calc R
H37C H 0.7452 0.4825 -0.0323 0.037 Uiso 1 1 calc R
C38 C 0.72021(16) 0.18947(10) 0.73842(9) 0.0230(3) Uani 1 1 d .
C39 C 0.85348(16) 0.16076(10) 0.68297(10) 0.0245(3) Uani 1 1 d .
C40 C 0.97586(17) 0.10580(11) 0.72386(11) 0.0283(3) Uani 1 1 d .
H40 H 1.0640 0.0871 0.6854 0.034 Uiso 1 1 calc R
C41 C 0.97319(18) 0.07759(11) 0.81864(11) 0.0309(3) Uani 1 1 d .
C42 C 0.84182(19) 0.10537(11) 0.87181(10) 0.0304(3) Uani 1 1 d .
H42 H 0.8378 0.0867 0.9369 0.036 Uiso 1 1 calc R
C43 C 0.71434(18) 0.15960(10) 0.83495(10) 0.0278(3) Uani 1 1 d .
C44 C 0.87528(16) 0.18655(10) 0.57892(10) 0.0258(3) Uani 1 1 d .
H44A H 0.9763 0.1594 0.5559 0.031 Uiso 1 1 calc R
H44B H 0.8787 0.2590 0.5753 0.031 Uiso 1 1 calc R
H44C H 0.7849 0.1579 0.5383 0.031 Uiso 1 1 calc R
C45 C 1.1067(2) 0.01723(13) 0.86085(13) 0.0402(4) Uani 1 1 d .
H45A H 1.0620 -0.0467 0.8795 0.048 Uiso 1 1 calc R
H45B H 1.1559 0.0538 0.9181 0.048 Uiso 1 1 calc R
H45C H 1.1885 0.0055 0.8123 0.048 Uiso 1 1 calc R
C46 C 0.5803(2) 0.17952(13) 0.90498(11) 0.0377(4) Uani 1 1 d .
H46A H 0.6022 0.1456 0.9646 0.045 Uiso 1 1 calc R
H46B H 0.4774 0.1545 0.8752 0.045 Uiso 1 1 calc R
H46C H 0.5748 0.2513 0.9203 0.045 Uiso 1 1 calc R

loop_
_atom_site_aniso_label
_atom_site_aniso_U_11
_atom_site_aniso_U_22
_atom_site_aniso_U_33
_atom_site_aniso_U_23
_atom_site_aniso_U_13
_atom_site_aniso_U_12
O1 0.0235(5) 0.0328(5) 0.0255(5) 0.0048(4) 0.0018(4) 0.0042(4)
O2 0.0268(5) 0.0315(5) 0.0240(5) -0.0001(4) 0.0101(4) 0.0028(4)
C1 0.0262(6) 0.0239(6) 0.0280(7) -0.0004(5) 0.0036(5) -0.0027(5)
C2 0.0285(7) 0.0249(7) 0.0291(7) 0.0044(5) 0.0045(5) -0.0016(5)
C3 0.0266(6) 0.0272(7) 0.0227(6) 0.0044(5) 0.0045(5) 0.0005(5)
C4 0.0208(6) 0.0236(6) 0.0232(6) 0.0015(5) 0.0034(5) 0.0014(5)
C5 0.0225(6) 0.0267(7) 0.0199(6) 0.0030(5) 0.0021(5) 0.0007(5)
C6 0.0211(6) 0.0255(6) 0.0222(6) 0.0009(5) 0.0018(5) 0.0002(5)
C7 0.0281(7) 0.0333(7) 0.0209(6) 0.0004(5) 0.0012(5) -0.0020(6)
C8 0.0305(7) 0.0324(7) 0.0232(7) -0.0024(5) -0.0010(5) -0.0033(6)
C9 0.0259(6) 0.0261(7) 0.0264(7) -0.0005(5) -0.0005(5) -0.0032(5)
C10 0.0213(6) 0.0244(6) 0.0245(7) 0.0007(5) 0.0022(5) 0.0000(5)
C11 0.0209(6) 0.0233(6) 0.0225(6) -0.0001(5) 0.0016(5) 0.0006(5)
C12 0.0198(6) 0.0235(6) 0.0206(6) 0.0008(5) 0.0042(5) 0.0011(5)
C13 0.0197(6) 0.0222(6) 0.0237(6) 0.0001(5) 0.0052(5) 0.0003(5)
C14 0.0210(6) 0.0241(6) 0.0239(6) -0.0004(5) 0.0036(5) 0.0002(5)
C15 0.0230(6) 0.0258(7) 0.0290(7) -0.0009(5) 0.0045(5) -0.0037(5)
C16 0.0258(7) 0.0265(7) 0.0300(7) 0.0022(5) 0.0089(5) -0.0024(5)
C17 0.0257(6) 0.0276(7) 0.0233(6) 0.0027(5) 0.0073(5) -0.0001(5)
C18 0.0208(6) 0.0244(6) 0.0233(6) 0.0003(5) 0.0058(5) 0.0003(5)
C19 0.0239(6) 0.0269(7) 0.0188(6) 0.0005(5) 0.0081(5) 0.0001(5)
C20 0.0220(6) 0.0241(6) 0.0225(6) -0.0008(5) 0.0053(5) 0.0010(5)
C21 0.0272(7) 0.0296(7) 0.0205(6) -0.0012(5) 0.0054(5) 0.0012(5)
C22 0.0262(6) 0.0305(7) 0.0225(6) -0.0047(5) 0.0036(5) -0.0015(5)
C23 0.0258(6) 0.0250(6) 0.0260(7) -0.0031(5) 0.0048(5) -0.0027(5)
C24 0.0212(6) 0.0244(6) 0.0243(6) 0.0003(5) 0.0047(5) 0.0004(5)
C25 0.0196(6) 0.0233(6) 0.0221(6) -0.0015(5) 0.0043(5) 0.0003(5)
C26 0.0211(6) 0.0231(6) 0.0202(6) 0.0011(5) 0.0046(5) 0.0014(5)
C27 0.0202(6) 0.0230(6) 0.0228(6) 0.0015(5) 0.0041(5) 0.0002(5)
C28 0.0218(6) 0.0240(6) 0.0240(6) 0.0002(5) 0.0034(5) 0.0002(5)
C29 0.0230(6) 0.0242(6) 0.0205(6) -0.0003(5) 0.0020(5) -0.0024(5)
C30 0.0242(6) 0.0245(6) 0.0223(6) -0.0002(5) 0.0018(5) -0.0023(5)
C31 0.0248(6) 0.0263(7) 0.0284(7) -0.0004(5) 0.0027(5) 0.0005(5)
C32 0.0270(7) 0.0293(7) 0.0259(7) -0.0033(5) 0.0057(5) -0.0029(5)
C33 0.0294(7) 0.0313(7) 0.0204(6) 0.0004(5) 0.0039(5) -0.0037(5)
C34 0.0260(6) 0.0276(7) 0.0216(6) 0.0004(5) 0.0009(5) -0.0022(5)
C35 0.0267(7) 0.0295(7) 0.0263(7) 0.0049(5) 0.0021(5) 0.0029(5)
C36 0.0341(8) 0.0409(8) 0.0327(8) 0.0007(6) 0.0125(6) 0.0032(6)
C37 0.0340(7) 0.0364(8) 0.0227(7) 0.0064(6) 0.0021(6) 0.0031(6)
C38 0.0247(6) 0.0228(6) 0.0212(6) -0.0007(5) 0.0028(5) -0.0034(5)
C39 0.0246(6) 0.0239(6) 0.0249(6) 0.0002(5) 0.0039(5) -0.0040(5)
C40 0.0242(7) 0.0282(7) 0.0325(7) 0.0018(6) 0.0036(5) -0.0014(5)
C41 0.0322(7) 0.0271(7) 0.0328(7) 0.0021(6) -0.0036(6) -0.0033(6)
C42 0.0393(8) 0.0295(7) 0.0220(6) 0.0017(5) -0.0014(6) -0.0041(6)
C43 0.0343(7) 0.0271(7) 0.0216(6) -0.0008(5) 0.0043(5) -0.0031(6)
C44 0.0238(6) 0.0281(7) 0.0259(7) 0.0015(5) 0.0077(5) 0.0007(5)
C45 0.0395(9) 0.0386(9) 0.0426(9) 0.0078(7) -0.0071(7) 0.0018(7)
C46 0.0489(9) 0.0440(9) 0.0217(7) 0.0053(6) 0.0124(6) 0.0065(7)

loop_
_atom_type_symbol
_atom_type_description
_atom_type_scat_dispersion_real
_atom_type_scat_dispersion_imag
_atom_type_scat_source
C C 0.0181 0.0091
;
International Tables for Crystallography
(Vol. C, Tables 4.2.6.8 and 6.1.1.4)
;
H H 0.0000 0.0000
;
International Tables for Crystallography
(Vol. C, Table 6.1.1.4)
;
O O 0.0492 0.0322
;
International Tables for Crystallography
(Vol. C, Tables 4.2.6.8 and 6.1.1.4)
;

loop_
_geom_angle_atom_site_label_1
_geom_angle_atom_site_label_2
_geom_angle_atom_site_label_3
_geom_angle
C5 O1 H1A 109.5
C19 O2 H2A 109.5
C28 C1 C2 117.84(13)
C28 C1 H1 121.1
C2 C1 H1 121.1
C3 C2 C1 119.95(13)
C3 C2 H2 120.0
C1 C2 H2 120.0
C2 C3 C4 123.28(13)
C2 C3 H3 118.4
C4 C3 H3 118.4
C27 C4 C3 116.87(12)
C27 C4 C5 129.51(12)
C3 C4 C5 113.56(11)
O1 C5 C6 104.25(10)
O1 C5 C4 105.62(10)
C6 C5 C4 120.21(11)
O1 C5 C29 108.14(10)
C6 C5 C29 109.35(10)
C4 C5 C29 108.61(10)
C11 C6 C7 117.23(12)
C11 C6 C5 129.38(12)
C7 C6 C5 113.26(11)
C8 C7 C6 122.97(13)
C8 C7 H7 118.5
C6 C7 H7 118.5
C7 C8 C9 120.17(13)
C7 C8 H8 119.9
C9 C8 H8 119.9
C10 C9 C8 117.56(13)
C10 C9 H9 121.2
C8 C9 H9 121.2
C9 C10 C11 123.16(12)
C9 C10 C14 127.69(12)
C11 C10 C14 108.81(11)
C6 C11 C10 118.87(12)
C6 C11 C12 132.99(12)
C10 C11 C12 107.87(11)
C26 C12 C11 126.92(12)
C26 C12 C13 126.49(12)
C11 C12 C13 106.58(11)
C18 C13 C14 118.79(12)
C18 C13 C12 133.41(12)
C14 C13 C12 107.68(11)
C15 C14 C13 122.94(12)
C15 C14 C10 128.08(12)
C13 C14 C10 108.76(11)
C14 C15 C16 117.87(13)
C14 C15 H15 121.1
C16 C15 H15 121.1
C17 C16 C15 120.05(13)
C17 C16 H16 120.0
C15 C16 H16 120.0
C16 C17 C18 122.86(13)
C16 C17 H17 118.6
C18 C17 H17 118.6
C13 C18 C17 117.38(12)
C13 C18 C19 129.40(12)
C17 C18 C19 113.22(11)
O2 C19 C20 104.71(10)
O2 C19 C18 105.51(10)
C20 C19 C18 119.98(11)
O2 C19 C38 108.29(10)
C20 C19 C38 108.51(10)
C18 C19 C38 109.24(10)
C25 C20 C21 117.27(12)
C25 C20 C19 129.67(12)
C21 C20 C19 113.01(11)
C22 C21 C20 122.96(13)
C22 C21 H21 118.5
C20 C21 H21 118.5
C21 C22 C23 119.86(12)
C21 C22 H22 120.1
C23 C22 H22 120.1
C24 C23 C22 118.11(13)
C24 C23 H23 120.9
C22 C23 H23 120.9
C23 C24 C25 122.77(12)
C23 C24 C28 128.20(12)
C25 C24 C28 108.81(11)
C20 C25 C24 118.98(12)
C20 C25 C26 132.96(12)
C24 C25 C26 107.87(11)
C12 C26 C25 126.81(12)
C12 C26 C27 126.54(12)
C25 C26 C27 106.63(11)
C4 C27 C28 119.05(12)
C4 C27 C26 133.28(12)
C28 C27 C26 107.62(11)
C1 C28 C27 122.96(12)
C1 C28 C24 128.10(12)
C27 C28 C24 108.85(11)
C30 C29 C34 118.36(12)
C30 C29 C5 117.90(11)
C34 C29 C5 123.73(12)
C31 C30 C29 120.21(12)
C31 C30 C35 116.22(12)
C29 C30 C35 123.57(12)
C32 C31 C30 122.18(13)
C32 C31 H31 118.9
C30 C31 H31 118.9
C33 C32 C31 117.04(13)
C33 C32 C36 121.21(13)
C31 C32 C36 121.74(13)
C32 C33 C34 123.60(13)
C32 C33 H33 118.2
C34 C33 H33 118.2
C33 C34 C29 118.61(12)
C33 C34 C37 114.85(12)
C29 C34 C37 126.54(13)
C30 C35 H35A 109.5
C30 C35 H35B 109.5
H35A C35 H35B 109.5
C30 C35 H35C 109.5
H35A C35 H35C 109.5
H35B C35 H35C 109.5
C32 C36 H36A 109.5
C32 C36 H36B 109.5
H36A C36 H36B 109.5
C32 C36 H36C 109.5
H36A C36 H36C 109.5
H36B C36 H36C 109.5
C34 C37 H37A 109.5
C34 C37 H37B 109.5
H37A C37 H37B 109.5
C34 C37 H37C 109.5
H37A C37 H37C 109.5
H37B C37 H37C 109.5
C39 C38 C43 118.15(12)
C39 C38 C19 117.65(11)
C43 C38 C19 124.18(12)
C40 C39 C38 120.19(13)
C40 C39 C44 115.80(12)
C38 C39 C44 124.02(12)
C41 C40 C39 122.31(14)
C41 C40 H40 118.8
C39 C40 H40 118.8
C42 C41 C40 116.96(13)
C42 C41 C45 121.81(14)
C40 C41 C45 121.22(15)
C41 C42 C43 123.62(13)
C41 C42 H42 118.2
C43 C42 H42 118.2
C42 C43 C38 118.75(13)
C42 C43 C46 114.81(13)
C38 C43 C46 126.44(13)
C39 C44 H44A 109.5
C39 C44 H44B 109.5
H44A C44 H44B 109.5
C39 C44 H44C 109.5
H44A C44 H44C 109.5
H44B C44 H44C 109.5
C41 C45 H45A 109.5
C41 C45 H45B 109.5
H45A C45 H45B 109.5
C41 C45 H45C 109.5
H45A C45 H45C 109.5
H45B C45 H45C 109.5
C43 C46 H46A 109.5
C43 C46 H46B 109.5
H46A C46 H46B 109.5
C43 C46 H46C 109.5
H46A C46 H46C 109.5
H46B C46 H46C 109.5

loop_
_geom_bond_atom_site_label_1
_geom_bond_atom_site_label_2
_geom_bond_distance
O1 C5 1.4412(15)
O1 H1A 0.8400
O2 C19 1.4437(15)
O2 H2A 0.8400
C1 C28 1.3805(19)
C1 C2 1.394(2)
C1 H1 0.9500
C2 C3 1.384(2)
C2 H2 0.9500
C3 C4 1.4119(18)
C3 H3 0.9500
C4 C27 1.4009(18)
C4 C5 1.5357(18)
C5 C6 1.5320(18)
C5 C29 1.5558(18)
C6 C11 1.4000(18)
C6 C7 1.4100(18)
C7 C8 1.383(2)
C7 H7 0.9500
C8 C9 1.394(2)
C8 H8 0.9500
C9 C10 1.3835(19)
C9 H9 0.9500
C10 C11 1.4178(18)
C10 C14 1.4568(18)
C11 C12 1.4788(18)
C12 C26 1.3576(19)
C12 C13 1.4802(18)
C13 C18 1.3984(18)
C13 C14 1.4198(18)
C14 C15 1.3810(19)
C15 C16 1.390(2)
C15 H15 0.9500
C16 C17 1.386(2)
C16 H16 0.9500
C17 C18 1.4076(18)
C17 H17 0.9500
C18 C19 1.5365(18)
C19 C20 1.5334(18)
C19 C38 1.5583(18)
C20 C25 1.3983(18)
C20 C21 1.4132(18)
C21 C22 1.383(2)
C21 H21 0.9500
C22 C23 1.393(2)
C22 H22 0.9500
C23 C24 1.3827(19)
C23 H23 0.9500
C24 C25 1.4186(18)
C24 C28 1.4564(18)
C25 C26 1.4795(18)
C26 C27 1.4802(18)
C27 C28 1.4220(18)
C29 C30 1.4158(19)
C29 C34 1.4196(18)
C30 C31 1.395(2)
C30 C35 1.5182(18)
C31 C32 1.390(2)
C31 H31 0.9500
C32 C33 1.385(2)
C32 C36 1.506(2)
C33 C34 1.400(2)
C33 H33 0.9500
C34 C37 1.5173(19)
C35 H35A 0.9800
C35 H35B 0.9800
C35 H35C 0.9800
C36 H36A 0.9800
C36 H36B 0.9800
C36 H36C 0.9800
C37 H37A 0.9800
C37 H37B 0.9800
C37 H37C 0.9800
C38 C39 1.4168(19)
C38 C43 1.4182(18)
C39 C40 1.397(2)
C39 C44 1.5149(18)
C40 C41 1.386(2)
C40 H40 0.9500
C41 C42 1.384(2)
C41 C45 1.514(2)
C42 C43 1.402(2)
C42 H42 0.9500
C43 C46 1.518(2)
C44 H44A 0.9800
C44 H44B 0.9800
C44 H44C 0.9800
C45 H45A 0.9800
C45 H45B 0.9800
C45 H45C 0.9800
C46 H46A 0.9800
C46 H46B 0.9800
C46 H46C 0.9800

loop_
_geom_torsion_atom_site_label_1
_geom_torsion_atom_site_label_2
_geom_torsion_atom_site_label_3
_geom_torsion_atom_site_label_4
_geom_torsion
C28 C1 C2 C3 0.4(2)
C1 C2 C3 C4 1.1(2)
C2 C3 C4 C27 -0.6(2)
C2 C3 C4 C5 176.94(12)
C27 C4 C5 O1 117.43(14)
C3 C4 C5 O1 -59.67(14)
C27 C4 C5 C6 0.1(2)
C3 C4 C5 C6 -176.97(11)
C27 C4 C5 C29 -126.78(14)
C3 C4 C5 C29 56.12(14)
O1 C5 C6 C11 -112.99(14)
C4 C5 C6 C11 5.0(2)
C29 C5 C6 C11 131.58(14)
O1 C5 C6 C7 62.76(14)
C4 C5 C6 C7 -179.25(11)
C29 C5 C6 C7 -52.68(14)
C11 C6 C7 C8 0.7(2)
C5 C6 C7 C8 -175.65(13)
C6 C7 C8 C9 1.3(2)
C7 C8 C9 C10 -1.8(2)
C8 C9 C10 C11 0.5(2)
C8 C9 C10 C14 -172.07(13)
C7 C6 C11 C10 -2.00(18)
C5 C6 C11 C10 173.60(12)
C7 C6 C11 C12 171.24(13)
C5 C6 C11 C12 -13.2(2)
C9 C10 C11 C6 1.5(2)
C14 C10 C11 C6 175.26(11)
C9 C10 C11 C12 -173.30(12)
C14 C10 C11 C12 0.45(14)
C6 C11 C12 C26 9.6(2)
C10 C11 C12 C26 -176.59(13)
C6 C11 C12 C13 -170.95(14)
C10 C11 C12 C13 2.84(14)
C26 C12 C13 C18 -9.8(2)
C11 C12 C13 C18 170.76(14)
C26 C12 C13 C14 174.31(12)
C11 C12 C13 C14 -5.12(14)
C18 C13 C14 C15 3.9(2)
C12 C13 C14 C15 -179.48(12)
C18 C13 C14 C10 -171.12(11)
C12 C13 C14 C10 5.47(14)
C9 C10 C14 C15 -5.1(2)
C11 C10 C14 C15 -178.47(13)
C9 C10 C14 C13 169.64(13)
C11 C10 C14 C13 -3.75(15)
C13 C14 C15 C16 -3.3(2)
C10 C14 C15 C16 170.77(13)
C14 C15 C16 C17 0.7(2)
C15 C16 C17 C18 1.1(2)
C14 C13 C18 C17 -1.96(18)
C12 C13 C18 C17 -177.48(13)
C14 C13 C18 C19 178.97(12)
C12 C13 C18 C19 3.4(2)
C16 C17 C18 C13 -0.4(2)
C16 C17 C18 C19 178.79(12)
C13 C18 C19 O2 123.13(14)
C17 C18 C19 O2 -55.97(14)
C13 C18 C19 C20 5.5(2)
C17 C18 C19 C20 -173.63(11)
C13 C18 C19 C38 -120.64(14)
C17 C18 C19 C38 60.25(14)
O2 C19 C20 C25 -120.09(14)
C18 C19 C20 C25 -2.0(2)
C38 C19 C20 C25 124.44(14)
O2 C19 C20 C21 57.32(14)
C18 C19 C20 C21 175.39(11)
C38 C19 C20 C21 -58.15(14)
C25 C20 C21 C22 1.7(2)
C19 C20 C21 C22 -176.10(12)
C20 C21 C22 C23 -0.3(2)
C21 C22 C23 C24 -1.7(2)
C22 C23 C24 C25 2.3(2)
C22 C23 C24 C28 -171.77(13)
C21 C20 C25 C24 -1.06(18)
C19 C20 C25 C24 176.25(12)
C21 C20 C25 C26 173.28(13)
C19 C20 C25 C26 -9.4(2)
C23 C24 C25 C20 -0.87(19)
C28 C24 C25 C20 174.17(11)
C23 C24 C25 C26 -176.53(12)
C28 C24 C25 C26 -1.49(14)
C11 C12 C26 C25 -179.26(12)
C13 C12 C26 C25 1.4(2)
C11 C12 C26 C27 2.6(2)
C13 C12 C26 C27 -176.66(12)
C20 C25 C26 C12 10.7(2)
C24 C25 C26 C12 -174.52(13)
C20 C25 C26 C27 -170.93(14)
C24 C25 C26 C27 3.88(14)
C3 C4 C27 C28 -1.37(18)
C5 C4 C27 C28 -178.39(12)
C3 C4 C27 C26 -178.48(13)
C5 C4 C27 C26 4.5(2)
C12 C26 C27 C4 -9.1(2)
C25 C26 C27 C4 172.50(13)
C12 C26 C27 C28 173.56(13)
C25 C26 C27 C28 -4.85(14)
C2 C1 C28 C27 -2.4(2)
C2 C1 C28 C24 173.64(13)
C4 C27 C28 C1 2.9(2)
C26 C27 C28 C1 -179.27(12)
C4 C27 C28 C24 -173.78(11)
C26 C27 C28 C24 4.02(14)
C23 C24 C28 C1 -3.4(2)
C25 C24 C28 C1 -178.10(13)
C23 C24 C28 C27 173.09(13)
C25 C24 C28 C27 -1.60(15)
O1 C5 C29 C30 -170.88(11)
C6 C5 C29 C30 -57.96(15)
C4 C5 C29 C30 74.96(14)
O1 C5 C29 C34 9.67(17)
C6 C5 C29 C34 122.59(13)
C4 C5 C29 C34 -104.49(14)
C34 C29 C30 C31 -0.45(19)
C5 C29 C30 C31 -179.93(12)
C34 C29 C30 C35 -179.83(12)
C5 C29 C30 C35 0.69(19)
C29 C30 C31 C32 -0.2(2)
C35 C30 C31 C32 179.20(12)
C30 C31 C32 C33 0.7(2)
C30 C31 C32 C36 179.36(13)
C31 C32 C33 C34 -0.6(2)
C36 C32 C33 C34 -179.24(13)
C32 C33 C34 C29 0.0(2)
C32 C33 C34 C37 -179.39(13)
C30 C29 C34 C33 0.58(19)
C5 C29 C34 C33 -179.98(12)
C30 C29 C34 C37 179.84(13)
C5 C29 C34 C37 -0.7(2)
O2 C19 C38 C39 -176.52(11)
C20 C19 C38 C39 -63.40(15)
C18 C19 C38 C39 69.04(14)
O2 C19 C38 C43 2.07(17)
C20 C19 C38 C43 115.19(14)
C18 C19 C38 C43 -112.37(14)
C43 C38 C39 C40 -0.92(19)
C19 C38 C39 C40 177.75(12)
C43 C38 C39 C44 179.54(12)
C19 C38 C39 C44 -1.79(19)
C38 C39 C40 C41 -0.2(2)
C44 C39 C40 C41 179.37(13)
C39 C40 C41 C42 0.7(2)
C39 C40 C41 C45 179.44(14)
C40 C41 C42 C43 -0.1(2)
C45 C41 C42 C43 -178.79(14)
C41 C42 C43 C38 -1.1(2)
C41 C42 C43 C46 178.36(14)
C39 C38 C43 C42 1.51(19)
C19 C38 C43 C42 -177.07(12)
C39 C38 C43 C46 -177.83(14)
C19 C38 C43 C46 3.6(2)
